data_7045877
loop_
_publ_author_name
'Knoll, Christian'
'M\"uller, Danny'
'Seifried, Marco'
'Giester, Gerald'
'Welch, Jan M.'
'Artner, Werner'
'Hradil, Klaudia'
'Reissner, Michael'
'Weinberger, Peter'

_publ_section_title
;
 Cooperativity in spin crossover materials as ligand's responsibility -
 investigations of the Fe(ii) -
 1,3-bis((1H-tetrazol-1-yl)methyl)bicyclo[1.1.1]pentane system.
;
_journal_issue 16
_journal_name_full 'Dalton transactions (Cambridge, England : 2003)'
_journal_page_first 5553
_journal_page_last 5557
_journal_paper_doi 10.1039/c8dt00781k
_journal_volume 47
_journal_year 2018
_chemical_formula_sum 'C27 H36 Cl2 Fe N24 O8'
_chemical_formula_weight 951.55
_space_group_crystal_system trigonal
_space_group_IT_number 165
_space_group_name_Hall '-P 3 2"c'
_space_group_name_H-M_alt 'P -3 c 1'
_symmetry_space_group_name_Hall '-P 3 2"c'
_symmetry_space_group_name_H-M 'P -3 c 1'
_atom_sites_solution_hydrogens geom
_audit_creation_method SHELXL-2016/4
_audit_update_record
;
2017-07-26 deposited with the CCDC.
2018-03-16 downloaded from the CCDC.
;
_cell_angle_alpha 90
_cell_angle_beta 90
_cell_angle_gamma 120
_cell_formula_units_Z 2
_cell_length_a 11.2861(3)
_cell_length_b 11.2861(3)
_cell_length_c 19.6585(6)
_cell_measurement_temperature 250(2)
_cell_volume 2168.55(11)
_computing_structure_refinement 'SHELXL-2016/4 (Sheldrick, 2016)'
_diffrn_ambient_temperature 250(2)
_diffrn_measured_fraction_theta_full 0.997
_diffrn_measured_fraction_theta_max 0.998
_diffrn_radiation_type MoK\a
_diffrn_radiation_wavelength 0.71073
_diffrn_reflns_av_R_equivalents 0.0429
_diffrn_reflns_av_unetI/netI 0.0146
_diffrn_reflns_Laue_measured_fraction_full 0.997
_diffrn_reflns_Laue_measured_fraction_max 0.998
_diffrn_reflns_limit_h_max 16
_diffrn_reflns_limit_h_min -16
_diffrn_reflns_limit_k_max 16
_diffrn_reflns_limit_k_min -16
_diffrn_reflns_limit_l_max 28
_diffrn_reflns_limit_l_min -28
_diffrn_reflns_number 51862
_diffrn_reflns_point_group_measured_fraction_full 0.997
_diffrn_reflns_point_group_measured_fraction_max 0.998
_diffrn_reflns_theta_full 25.242
_diffrn_reflns_theta_max 30.531
_diffrn_reflns_theta_min 3.611
_exptl_absorpt_coefficient_mu 0.545
_exptl_absorpt_correction_T_max 0.7461
_exptl_absorpt_correction_T_min 0.6916
_exptl_absorpt_correction_type multi-scan
_exptl_absorpt_process_details
;
 SADABS 2016/2: Krause, L., Herbst-Irmer, R., Sheldrick G.M. & Stalke D.,
 J. Appl. Cryst. 48 (2015) 3-10
;
_exptl_crystal_density_diffrn 1.457
_exptl_crystal_F_000 980
_refine_diff_density_max 0.405
_refine_diff_density_min -0.525
_refine_diff_density_rms 0.056
_refine_ls_extinction_method none
_refine_ls_goodness_of_fit_ref 1.057
_refine_ls_hydrogen_treatment constr
_refine_ls_matrix_type full
_refine_ls_number_parameters 108
_refine_ls_number_reflns 2219
_refine_ls_number_restraints 1
_refine_ls_restrained_S_all 1.056
_refine_ls_R_factor_all 0.0574
_refine_ls_R_factor_gt 0.0446
_refine_ls_shift/su_max 0.000
_refine_ls_shift/su_mean 0.000
_refine_ls_structure_factor_coef Fsqd
_refine_ls_weighting_details 'w=1/[\s^2^(Fo^2^)+(0.0631P)^2^+1.2790P] where P=(Fo^2^+2Fc^2^)/3'
_refine_ls_weighting_scheme calc
_refine_ls_wR_factor_gt 0.1211
_refine_ls_wR_factor_ref 0.1301
_reflns_Friedel_coverage 0.000
_reflns_number_gt 1792
_reflns_number_total 2219
_reflns_threshold_expression 'I > 2\s(I)'
_cod_data_source_file c8dt00781k2.cif
_cod_data_source_block tu65_250k_sq
_cod_depositor_comments 'Adding full bibliography for 7045874--7045877.cif.'
_cod_original_cell_volume 2168.55(13)
_cod_database_code 7045877
_shelx_shelxl_version_number 2016/4
_shelx_space_group_comment
;
The symmetry employed for this shelxl refinement is uniquely defined
by the following loop, which should always be used as a source of
symmetry information in preference to the above space-group names.
They are only intended as comments.
;

loop_
_space_group_symop_operation_xyz
'x, y, z'
'-y, x-y, z'
'-x+y, -x, z'
'y, x, -z+1/2'
'x-y, -y, -z+1/2'
'-x, -x+y, -z+1/2'
'-x, -y, -z'
'y, -x+y, -z'
'x-y, x, -z'
'-y, -x, z-1/2'
'-x+y, y, z-1/2'
'x, x-y, z-1/2'

loop_
_atom_site_label
_atom_site_type_symbol
_atom_site_fract_x
_atom_site_fract_y
_atom_site_fract_z
_atom_site_U_iso_or_equiv
_atom_site_adp_type
_atom_site_occupancy
_atom_site_site_symmetry_order
_atom_site_calc_flag
_atom_site_refinement_flags_posn
_atom_site_refinement_flags_adp
_atom_site_refinement_flags_occupancy
FE Fe 0.000000 0.000000 0.500000 0.02460(15) Uani 1 6 d S T P
N1 N 0.28229(16) 0.36562(15) 0.39355(8) 0.0351(3) Uani 1 1 d . . .
N2 N 0.16272(19) 0.35925(18) 0.38003(10) 0.0474(4) Uani 1 1 d . . .
N3 N 0.06810(18) 0.24813(18) 0.40670(9) 0.0436(4) Uani 1 1 d . . .
N4 N 0.12383(15) 0.18039(15) 0.43781(7) 0.0322(3) Uani 1 1 d . . .
C1 C 0.25725(19) 0.25583(19) 0.42856(9) 0.0369(4) Uani 1 1 d . . .
H1 H 0.323266 0.234808 0.444286 0.044 Uiso 1 1 calc R U .
C2 C 0.4121(2) 0.47967(18) 0.36879(10) 0.0432(5) Uani 1 1 d . . .
H2A H 0.487962 0.485683 0.395742 0.052 Uiso 1 1 calc R U .
H2B H 0.411586 0.565745 0.374135 0.052 Uiso 1 1 calc R U .
C3 C 0.43226(17) 0.45882(16) 0.29536(9) 0.0316(3) Uani 1 1 d . . .
C4 C 0.4430(2) 0.33814(18) 0.26537(10) 0.0386(4) Uani 1 1 d . . .
H4A H 0.359124 0.248688 0.266221 0.046 Uiso 1 1 calc R U .
H4B H 0.524792 0.333722 0.277889 0.046 Uiso 1 1 calc R U .
C5 C 0.5551(2) 0.5551(2) 0.250000 0.0368(5) Uani 1 2 d S T P
H5A H 0.643086 0.562746 0.261625 0.044 Uiso 0.5 1 calc R U P
H5B H 0.562749 0.643087 0.238376 0.044 Uiso 0.5 1 calc R U P
CL Cl 0.666667 0.333333 0.45933(5) 0.0490(2) Uani 1 3 d S T P
O2 O 0.666667 0.333333 0.5251(7) 0.217(10) Uani 0.500(0) 3 d S T P
O3 O 0.666667 0.333333 0.3944(5) 0.200(9) Uani 0.500(0) 3 d S T P
O1A O 0.5445(8) 0.2843(14) 0.4894(5) 0.201(6) Uani 0.500(0) 1 d . . P
O1B O 0.5371(8) 0.2398(8) 0.4354(5) 0.160(4) Uani 0.500(0) 1 d . . P

loop_
_atom_site_aniso_label
_atom_site_aniso_U_11
_atom_site_aniso_U_22
_atom_site_aniso_U_33
_atom_site_aniso_U_23
_atom_site_aniso_U_13
_atom_site_aniso_U_12
FE 0.02335(19) 0.02335(19) 0.0271(3) 0.000 0.000 0.01167(9)
N1 0.0365(8) 0.0258(7) 0.0387(7) 0.0015(6) 0.0041(6) 0.0122(6)
N2 0.0452(9) 0.0399(9) 0.0632(11) 0.0175(8) 0.0108(8) 0.0259(8)
N3 0.0394(9) 0.0424(9) 0.0546(10) 0.0152(7) 0.0085(7) 0.0246(8)
N4 0.0329(7) 0.0288(7) 0.0367(7) 0.0071(6) 0.0049(6) 0.0168(6)
C1 0.0338(9) 0.0349(9) 0.0392(9) 0.0059(7) 0.0013(7) 0.0152(7)
C2 0.0418(10) 0.0244(8) 0.0459(10) -0.0018(7) 0.0057(8) 0.0034(7)
C3 0.0286(8) 0.0214(7) 0.0409(8) 0.0010(6) 0.0009(6) 0.0097(6)
C4 0.0406(10) 0.0270(8) 0.0503(10) -0.0011(7) -0.0030(8) 0.0185(7)
C5 0.0268(8) 0.0268(8) 0.0475(14) -0.0021(5) 0.0021(5) 0.0063(9)
CL 0.0524(3) 0.0524(3) 0.0423(4) 0.000 0.000 0.02620(17)
O2 0.291(17) 0.291(17) 0.069(8) 0.000 0.000 0.145(8)
O3 0.282(13) 0.282(13) 0.036(4) 0.000 0.000 0.141(7)
O1A 0.068(4) 0.322(15) 0.141(7) 0.064(8) 0.033(5) 0.042(7)
O1B 0.088(5) 0.128(6) 0.260(11) -0.076(7) -0.088(6) 0.051(4)

loop_
_atom_type_symbol
_atom_type_description
_atom_type_scat_dispersion_real
_atom_type_scat_dispersion_imag
_atom_type_scat_source
C C 0.0033 0.0016 'International Tables Vol C Tables 4.2.6.8 and 6.1.1.4'
H H 0.0000 0.0000 'International Tables Vol C Tables 4.2.6.8 and 6.1.1.4'
N N 0.0061 0.0033 'International Tables Vol C Tables 4.2.6.8 and 6.1.1.4'
O O 0.0106 0.0060 'International Tables Vol C Tables 4.2.6.8 and 6.1.1.4'
Cl Cl 0.1484 0.1585 'International Tables Vol C Tables 4.2.6.8 and 6.1.1.4'
Fe Fe 0.3463 0.8444 'International Tables Vol C Tables 4.2.6.8 and 6.1.1.4'

loop_
_geom_angle_atom_site_label_1
_geom_angle_atom_site_label_2
_geom_angle_atom_site_label_3
_geom_angle
_geom_angle_site_symmetry_1
_geom_angle_site_symmetry_3
N4 FE N4 180.0 8_556 2
N4 FE N4 91.59(6) 8_556 9_556
N4 FE N4 88.41(6) 2 9_556
N4 FE N4 88.41(6) 8_556 3
N4 FE N4 91.59(6) 2 3
N4 FE N4 180.00(6) 9_556 3
N4 FE N4 91.59(6) 8_556 7_556
N4 FE N4 88.41(6) 2 7_556
N4 FE N4 91.59(6) 9_556 7_556
N4 FE N4 88.41(6) 3 7_556
N4 FE N4 88.41(6) 8_556 .
N4 FE N4 91.59(6) 2 .
N4 FE N4 88.41(6) 9_556 .
N4 FE N4 91.59(6) 3 .
N4 FE N4 180.0 7_556 .
C1 N1 N2 108.41(15) . .
C1 N1 C2 130.41(18) . .
N2 N1 C2 121.16(16) . .
N3 N2 N1 107.12(15) . .
N2 N3 N4 109.97(16) . .
C1 N4 N3 105.99(14) . .
C1 N4 FE 132.20(12) . .
N3 N4 FE 121.25(12) . .
N1 C1 N4 108.50(16) . .
N1 C1 H1 125.7 . .
N4 C1 H1 125.7 . .
N1 C2 C3 110.20(15) . .
N1 C2 H2A 109.6 . .
C3 C2 H2A 109.6 . .
N1 C2 H2B 109.6 . .
C3 C2 H2B 109.6 . .
H2A C2 H2B 108.1 . .
C2 C3 C4 126.29(16) . .
C2 C3 C5 126.77(14) . .
C4 C3 C5 87.78(12) . .
C2 C3 C4 127.71(16) . 4
C4 C3 C4 87.49(15) . 4
C5 C3 C4 87.63(12) . 4
C2 C3 C3 179.3(2) . 4
C4 C3 C3 53.18(11) . 4
C5 C3 C3 53.08(8) . 4
C4 C3 C3 52.97(10) 4 4
C3 C4 C3 73.86(14) . 4
C3 C4 H4A 116.1 . .
C3 C4 H4A 116.1 4 .
C3 C4 H4B 116.1 . .
C3 C4 H4B 116.1 4 .
H4A C4 H4B 113.1 . .
C3 C5 C3 73.84(17) . 4
C3 C5 H5A 116.1 . .
C3 C5 H5A 116.1 4 .
C3 C5 H5B 116.1 . .
C3 C5 H5B 116.1 4 .
H5A C5 H5B 113.1 . .
O3 CL O2 180.0 . .
O3 CL O1A 116.2(4) . .
O2 CL O1A 63.8(4) . .
O3 CL O1A 116.2(4) . 2_655
O2 CL O1A 63.8(4) . 2_655
O1A CL O1A 102.0(5) . 2_655
O3 CL O1A 116.2(4) . 3_665
O2 CL O1A 63.8(4) . 3_665
O1A CL O1A 102.0(5) . 3_665
O1A CL O1A 102.0(5) 2_655 3_665
O3 CL O1B 70.2(5) . 2_655
O2 CL O1B 109.8(5) . 2_655
O1A CL O1B 143.6(7) . 2_655
O1A CL O1B 50.3(5) 2_655 2_655
O1A CL O1B 106.5(8) 3_665 2_655
O3 CL O1B 70.2(5) . .
O2 CL O1B 109.8(5) . .
O1A CL O1B 50.3(5) . .
O1A CL O1B 106.5(8) 2_655 .
O1A CL O1B 143.6(7) 3_665 .
O1B CL O1B 109.1(5) 2_655 .
O3 CL O1B 70.2(5) . 3_665
O2 CL O1B 109.8(5) . 3_665
O1A CL O1B 106.5(8) . 3_665
O1A CL O1B 143.6(7) 2_655 3_665
O1A CL O1B 50.3(5) 3_665 3_665
O1B CL O1B 109.1(5) 2_655 3_665
O1B CL O1B 109.1(5) . 3_665
CL O2 O1A 59.7(5) . .
CL O2 O1A 59.7(5) . 2_655
O1A O2 O1A 96.8(7) . 2_655
CL O2 O1A 59.7(5) . 3_665
O1A O2 O1A 96.8(7) . 3_665
O1A O2 O1A 96.8(7) 2_655 3_665
CL O3 O1B 58.4(4) . 2_655
CL O3 O1B 58.4(4) . .
O1B O3 O1B 95.0(6) 2_655 .
CL O3 O1B 58.4(4) . 3_665
O1B O3 O1B 95.0(6) 2_655 3_665
O1B O3 O1B 95.0(6) . 3_665
O1B O1A CL 67.1(6) . .
O1B O1A O2 118.5(10) . .
CL O1A O2 56.5(6) . .
O1A O1B CL 62.6(5) . .
O1A O1B O3 110.2(8) . .
CL O1B O3 51.4(5) . .

loop_
_geom_bond_atom_site_label_1
_geom_bond_atom_site_label_2
_geom_bond_distance
_geom_bond_site_symmetry_2
FE N4 2.1788(14) 8_556
FE N4 2.1788(14) 2
FE N4 2.1788(14) 9_556
FE N4 2.1788(14) 3
FE N4 2.1788(14) 7_556
FE N4 2.1788(14) .
N1 C1 1.319(2) .
N1 N2 1.342(2) .
N1 C2 1.468(2) .
N2 N3 1.284(2) .
N3 N4 1.355(2) .
N4 C1 1.320(2) .
C1 H1 0.9400 .
C2 C3 1.498(3) .
C2 H2A 0.9800 .
C2 H2B 0.9800 .
C3 C4 1.544(2) .
C3 C5 1.546(2) .
C3 C4 1.548(2) 4
C3 C3 1.858(3) 4
C4 C3 1.548(3) 4
C4 H4A 0.9800 .
C4 H4B 0.9800 .
C5 C3 1.546(2) 4
C5 H5A 0.9800 .
C5 H5B 0.9800 .
CL O3 1.276(10) .
CL O2 1.293(13) .
CL O1A 1.339(7) .
CL O1A 1.339(7) 2_655
CL O1A 1.339(7) 3_665
CL O1B 1.389(6) 2_655
CL O1B 1.389(6) .
CL O1B 1.389(6) 3_665
O2 O1A 1.392(10) .
O2 O1A 1.392(10) 2_655
O2 O1A 1.392(10) 3_665
O3 O1B 1.535(11) 2_655
O3 O1B 1.535(11) .
O3 O1B 1.535(11) 3_665
O1A O1B 1.160(11) .
